data_1548187
loop_
_publ_author_name
'Thomas Pugh'
'Floriana Tuna'
'Liviu Ungur'
'David Collison'
'Eric J.L. McInnes'
'Liviu F. Chibotaru'
'Richard A. Layfield'

_publ_section_title
;
 Influencing the properties of dysprosium single-molecule magnets with
 phosphorus donor ligands
;
_journal_name_full 'Nature Communications'
_journal_page_first 7492
_journal_paper_doi 10.1038/ncomms8492
_journal_volume 6
_journal_year 2015
_chemical_formula_moiety 'C18 H21 Y, C9 H13 P'
_chemical_formula_sum 'C27 H34 P Y'
_chemical_formula_weight 478.42
_space_group_crystal_system monoclinic
_space_group_IT_number 14
_space_group_name_Hall '-P 2yn'
_space_group_name_H-M_alt 'P 1 21/n 1'
_symmetry_space_group_name_Hall '-P 2yn'
_symmetry_space_group_name_H-M 'P 1 21/n 1'
_atom_sites_solution_hydrogens mixed
_atom_sites_solution_primary direct
_cell_angle_alpha 90
_cell_angle_beta 94.707(6)
_cell_angle_gamma 90
_cell_formula_units_Z 4
_cell_length_a 8.1790(6)
_cell_length_b 24.6788(18)
_cell_length_c 11.5031(10)
_cell_measurement_temperature 100(2)
_cell_volume 2314.0(3)
_computing_molecular_graphics 'Olex2 (Dolomanov et al., 2009)'
_computing_publication_material 'Olex2 (Dolomanov et al., 2009)'
_computing_structure_refinement 'XL (Sheldrick, 2008)'
_computing_structure_solution 'XS (Sheldrick, 2008)'
_diffrn_ambient_temperature 100(2)
_diffrn_measured_fraction_theta_full 0.999
_diffrn_measured_fraction_theta_max 0.999
_diffrn_measurement_device_type 'multiwire proportional'
_diffrn_measurement_method 'phi and omega scans'
_diffrn_radiation_monochromator graphite
_diffrn_radiation_type MoK\a
_diffrn_radiation_wavelength 0.71073
_diffrn_reflns_av_R_equivalents 0.0645
_diffrn_reflns_av_unetI/netI 0.1075
_diffrn_reflns_Laue_measured_fraction_full 0.999
_diffrn_reflns_Laue_measured_fraction_max 0.999
_diffrn_reflns_limit_h_max 9
_diffrn_reflns_limit_h_min -10
_diffrn_reflns_limit_k_max 30
_diffrn_reflns_limit_k_min -25
_diffrn_reflns_limit_l_max 14
_diffrn_reflns_limit_l_min -13
_diffrn_reflns_number 9217
_diffrn_reflns_point_group_measured_fraction_full 0.999
_diffrn_reflns_point_group_measured_fraction_max 0.999
_diffrn_reflns_theta_full 26.000
_diffrn_reflns_theta_max 26.371
_diffrn_reflns_theta_min 2.945
_exptl_absorpt_coefficient_mu 2.600
_exptl_absorpt_correction_type none
_exptl_crystal_density_diffrn 1.373
_exptl_crystal_description block
_exptl_crystal_F_000 1000
_exptl_crystal_size_max 0.2
_exptl_crystal_size_mid 0.1
_exptl_crystal_size_min 0.05
_refine_diff_density_max 0.755
_refine_diff_density_min -0.911
_refine_diff_density_rms 0.143
_refine_ls_extinction_coef .
_refine_ls_extinction_method none
_refine_ls_goodness_of_fit_ref 1.028
_refine_ls_hydrogen_treatment mixed
_refine_ls_matrix_type full
_refine_ls_number_parameters 286
_refine_ls_number_reflns 4724
_refine_ls_number_restraints 0
_refine_ls_restrained_S_all 1.028
_refine_ls_R_factor_all 0.0971
_refine_ls_R_factor_gt 0.0529
_refine_ls_shift/su_max 0.001
_refine_ls_shift/su_mean 0.000
_refine_ls_structure_factor_coef Fsqd
_refine_ls_weighting_details
;
 w=1/[\s^2^(Fo^2^)+(0.0574P)^2^]
 where P=(Fo^2^+2Fc^2^)/3
;
_refine_ls_weighting_scheme calc
_refine_ls_wR_factor_gt 0.1082
_refine_ls_wR_factor_ref 0.1415
_reflns_Friedel_coverage 0.000
_reflns_Friedel_fraction_full .
_reflns_Friedel_fraction_max .
_reflns_number_gt 3182
_reflns_number_total 4724
_reflns_threshold_expression 'I > 2\s(I)'
_cod_data_source_file ncomms8492-s5.cif
_cod_data_source_block 4
_cod_database_code 1548187
_shelx_space_group_comment
;
The symmetry employed for this shelxl refinement is uniquely defined
by the following loop, which should always be used as a source of
symmetry information in preference to the above space-group names.
They are only intended as comments.
;
_olex2_refinement_description
;
1. Fixed Uiso
 At 1.2 times of:
  All C(H) groups
 At 1.5 times of:
  All C(H,H,H) groups
2. Shared sites
{C5, C5A}
{C4, C4A}
{C3, C3A}
{C2, C2A}
{C1, C1A}
3. Uiso/Uaniso restraints and constraints
Uanis(C5) = Uanis(C5A)
Uanis(C4) = Uanis(C4A)
Uanis(C3) = Uanis(C3A)
Uanis(C2) = Uanis(C2A)
Uanis(C1) = Uanis(C1A)
4. Others
 Fixed Sof: C1(0.5) H1(0.5) C2(0.5) H2(0.5) C3(0.5) H3(0.5) C4(0.5) H4(0.5)
 C5(0.5) C6(0.5) H6a(0.5) H6b(0.5) H6c(0.5) C1A(0.5) H1A(0.5) C2A(0.5) C3A(0.5)
 H3A(0.5) C4A(0.5) H4A(0.5) C5A(0.5) H5A(0.5) C6A(0.5) H6Aa(0.5) H6Ab(0.5)
 H6Ac(0.5)
5.a Aromatic/amide H refined with riding coordinates:
 C1(H1), C2(H2), C3(H3), C4(H4), C1A(H1A), C3A(H3A), C4A(H4A), C5A(H5A),
 C7(H7), C8(H8), C9(H9), C10(H10), C13(H13), C14(H14), C15(H15), C16(H16),
 C21(H21), C23(H23)
5.b Idealised Me refined as rotating group:
 C6(H6a,H6b,H6c), C6A(H6Aa,H6Ab,H6Ac), C12(H12a,H12b,H12c), C18(H18a,H18b,
 H18c), C25(H25a,H25b,H25c), C26(H26a,H26b,H26c), C27(H27a,H27b,H27c)
;

loop_
_space_group_symop_operation_xyz
'x, y, z'
'-x+1/2, y+1/2, -z+1/2'
'-x, -y, -z'
'x-1/2, -y-1/2, z-1/2'

loop_
_atom_site_label
_atom_site_type_symbol
_atom_site_fract_x
_atom_site_fract_y
_atom_site_fract_z
_atom_site_U_iso_or_equiv
_atom_site_adp_type
_atom_site_occupancy
_atom_site_site_symmetry_order
_atom_site_calc_flag
_atom_site_refinement_flags_posn
_atom_site_refinement_flags_adp
_atom_site_refinement_flags_occupancy
_atom_site_disorder_assembly
_atom_site_disorder_group
C1 C 0.5049(6) 0.1542(3) 0.5089(6) 0.0498(18) Uani 0.5 1 d . . P A 1
H1 H 0.4893 0.1542 0.4279 0.060 Uiso 0.5 1 calc R . P A 1
C2 C 0.5274(7) 0.2001(3) 0.5778(7) 0.055(2) Uani 0.5 1 d . . P A 1
H2 H 0.5332 0.2357 0.5515 0.066 Uiso 0.5 1 calc R . P A 1
C3 C 0.5399(6) 0.1830(2) 0.6948(6) 0.0477(17) Uani 0.5 1 d . . P A 1
H3 H 0.5517 0.2053 0.7600 0.057 Uiso 0.5 1 calc R . P A 1
C4 C 0.5315(6) 0.1266(2) 0.6957(6) 0.0412(15) Uani 0.5 1 d . . P A 1
H4 H 0.5395 0.1050 0.7623 0.049 Uiso 0.5 1 calc R . P A 1
C5 C 0.5090(6) 0.1070(3) 0.5796(6) 0.0464(17) Uani 0.5 1 d . . P A 1
C6 C 0.4913(12) 0.0427(4) 0.5330(9) 0.028(2) Uani 0.5 1 d . . P A 1
H6A H 0.3924 0.0272 0.5579 0.043 Uiso 0.5 1 calc GR . P A 1
H6B H 0.5840 0.0221 0.5649 0.043 Uiso 0.5 1 calc GR . P A 1
H6C H 0.4876 0.0420 0.4493 0.043 Uiso 0.5 1 calc GR . P A 1
C1A C 0.5049(6) 0.1542(3) 0.5089(6) 0.0498(18) Uani 0.5 1 d . . P A 2
H1A H 0.4893 0.1542 0.4279 0.060 Uiso 0.5 1 calc R . P A 2
C2A C 0.5274(7) 0.2001(3) 0.5778(7) 0.055(2) Uani 0.5 1 d . . P A 2
C3A C 0.5399(6) 0.1830(2) 0.6948(6) 0.0477(17) Uani 0.5 1 d . . P A 2
H3A H 0.5517 0.2053 0.7600 0.057 Uiso 0.5 1 calc R . P A 2
C4A C 0.5315(6) 0.1266(2) 0.6957(6) 0.0412(15) Uani 0.5 1 d . . P A 2
H4A H 0.5395 0.1050 0.7623 0.049 Uiso 0.5 1 calc R . P A 2
C5A C 0.5090(6) 0.1070(3) 0.5796(6) 0.0464(17) Uani 0.5 1 d . . P A 2
H5A H 0.4991 0.0712 0.5552 0.056 Uiso 0.5 1 calc R . P A 2
C6A C 0.5246(14) 0.2640(5) 0.5684(10) 0.046(3) Uani 0.5 1 d . . P A 2
H6AA H 0.5700 0.2749 0.4977 0.069 Uiso 0.5 1 calc GR . P A 2
H6AB H 0.5886 0.2792 0.6341 0.069 Uiso 0.5 1 calc GR . P A 2
H6AC H 0.4135 0.2766 0.5677 0.069 Uiso 0.5 1 calc GR . P A 2
C7 C 1.1021(6) 0.2056(2) 0.6515(4) 0.0282(12) Uani 1 1 d . . . . .
H7 H 1.1917 0.1975 0.6097 0.034 Uiso 1 1 calc R . . . .
C8 C 1.0656(7) 0.1809(2) 0.7560(5) 0.0398(15) Uani 1 1 d . . . . .
H8 H 1.1251 0.1534 0.7954 0.048 Uiso 1 1 calc R . . . .
C9 C 0.9232(9) 0.2053(3) 0.7896(5) 0.056(2) Uani 1 1 d . . . . .
H9 H 0.8697 0.1963 0.8553 0.068 Uiso 1 1 calc R . . . .
C10 C 0.8753(7) 0.2444(2) 0.7108(6) 0.0538(19) Uani 1 1 d . . . . .
H10 H 0.7864 0.2676 0.7158 0.065 Uiso 1 1 calc R . . . .
C11 C 0.9819(6) 0.2443(2) 0.6202(4) 0.0312(12) Uani 1 1 d . . . . .
C12 C 0.9775(7) 0.2832(2) 0.5210(5) 0.0465(15) Uani 1 1 d . . . . .
H12A H 1.0240 0.3171 0.5477 0.070 Uiso 1 1 calc GR . . . .
H12B H 0.8659 0.2887 0.4906 0.070 Uiso 1 1 calc GR . . . .
H12C H 1.0397 0.2688 0.4609 0.070 Uiso 1 1 calc GR . . . .
C13 C 0.7843(7) 0.0941(2) 0.3920(4) 0.0388(14) Uani 1 1 d . . . . .
H13 H 0.6798 0.0824 0.3652 0.047 Uiso 1 1 calc R . . . .
C14 C 0.8970(6) 0.0645(2) 0.4647(4) 0.0302(12) Uani 1 1 d . . . . .
H14 H 0.8799 0.0303 0.4954 0.036 Uiso 1 1 calc R . . . .
C15 C 1.0397(6) 0.0955(2) 0.4830(4) 0.0280(12) Uani 1 1 d . . . . .
H15 H 1.1346 0.0856 0.5280 0.034 Uiso 1 1 calc R . . . .
C16 C 1.0143(6) 0.1445(2) 0.4210(4) 0.0285(12) Uani 1 1 d . . . . .
H16 H 1.0909 0.1722 0.4173 0.034 Uiso 1 1 calc R . . . .
C17 C 0.8542(7) 0.1447(2) 0.3654(4) 0.0354(14) Uani 1 1 d . . . . .
C18 C 0.7789(8) 0.1878(2) 0.2867(5) 0.0499(17) Uani 1 1 d . . . . .
H18A H 0.8541 0.1976 0.2305 0.075 Uiso 1 1 calc GR . . . .
H18B H 0.7548 0.2190 0.3321 0.075 Uiso 1 1 calc GR . . . .
H18C H 0.6793 0.1743 0.2470 0.075 Uiso 1 1 calc GR . . . .
C19 C 1.0138(5) 0.06010(18) 0.8994(4) 0.0182(10) Uani 1 1 d . . . . .
C20 C 0.9466(6) 0.08023(19) 0.9995(4) 0.0218(11) Uani 1 1 d . . . . .
C21 C 1.0482(6) 0.08871(19) 1.1001(4) 0.0245(11) Uani 1 1 d . . . . .
H21 H 1.0027 0.1012 1.1665 0.029 Uiso 1 1 calc R . . . .
C22 C 1.2160(6) 0.07920(19) 1.1050(4) 0.0224(11) Uani 1 1 d . . . . .
C23 C 1.2787(5) 0.05868(19) 1.0062(4) 0.0213(11) Uani 1 1 d . . . . .
H23 H 1.3903 0.0512 1.0086 0.026 Uiso 1 1 calc R . . . .
C24 C 1.1814(5) 0.04862(19) 0.9027(4) 0.0194(10) Uani 1 1 d . . . . .
C25 C 1.2597(5) 0.0253(2) 0.7991(4) 0.0251(11) Uani 1 1 d . . . . .
H25A H 1.2094 -0.0089 0.7780 0.038 Uiso 1 1 calc GR . . . .
H25B H 1.3749 0.0200 0.8190 0.038 Uiso 1 1 calc GR . . . .
H25C H 1.2445 0.0499 0.7344 0.038 Uiso 1 1 calc GR . . . .
C26 C 0.7660(6) 0.0921(2) 1.0001(4) 0.0338(13) Uani 1 1 d . . . . .
H26A H 0.7357 0.1197 0.9435 0.051 Uiso 1 1 calc GR . . . .
H26B H 0.7428 0.1045 1.0761 0.051 Uiso 1 1 calc GR . . . .
H26C H 0.7044 0.0597 0.9811 0.051 Uiso 1 1 calc GR . . . .
C27 C 1.3258(6) 0.0902(2) 1.2136(4) 0.0325(13) Uani 1 1 d . . . . .
H27A H 1.3628 0.1271 1.2130 0.049 Uiso 1 1 calc GR . . . .
H27B H 1.4186 0.0663 1.2163 0.049 Uiso 1 1 calc GR . . . .
H27C H 1.2660 0.0842 1.2809 0.049 Uiso 1 1 calc GR . . . .
p1 P 0.88556(15) 0.05528(5) 0.76166(11) 0.0232(3) Uani 1 1 d . . . . .
Y1 Y 0.81881(5) 0.14987(2) 0.59943(4) 0.02102(16) Uani 1 1 d . . . . .
H2A H 0.949(5) 0.014(2) 0.713(4) 0.036(14) Uiso 1 1 d . . . . .
H2B H 0.764(6) 0.029(2) 0.796(4) 0.038(14) Uiso 1 1 d . . . . .

loop_
_atom_site_aniso_label
_atom_site_aniso_U_11
_atom_site_aniso_U_22
_atom_site_aniso_U_33
_atom_site_aniso_U_23
_atom_site_aniso_U_13
_atom_site_aniso_U_12
C1 0.009(3) 0.059(5) 0.080(5) 0.042(4) -0.002(3) 0.002(3)
C2 0.016(3) 0.035(4) 0.115(6) 0.042(4) 0.016(3) 0.012(3)
C3 0.022(3) 0.035(4) 0.090(5) 0.015(3) 0.027(3) 0.005(3)
C4 0.016(3) 0.041(4) 0.067(4) 0.026(3) 0.009(3) 0.001(3)
C5 0.012(3) 0.052(4) 0.075(5) 0.022(4) 0.001(3) -0.004(3)
C6 0.023(5) 0.018(6) 0.043(6) -0.001(5) -0.003(4) 0.002(5)
C1A 0.009(3) 0.059(5) 0.080(5) 0.042(4) -0.002(3) 0.002(3)
C2A 0.016(3) 0.035(4) 0.115(6) 0.042(4) 0.016(3) 0.012(3)
C3A 0.022(3) 0.035(4) 0.090(5) 0.015(3) 0.027(3) 0.005(3)
C4A 0.016(3) 0.041(4) 0.067(4) 0.026(3) 0.009(3) 0.001(3)
C5A 0.012(3) 0.052(4) 0.075(5) 0.022(4) 0.001(3) -0.004(3)
C6A 0.035(6) 0.055(8) 0.049(7) 0.023(6) 0.009(5) 0.024(6)
C7 0.021(3) 0.038(3) 0.025(3) -0.005(2) -0.002(2) -0.014(3)
C8 0.056(4) 0.032(3) 0.029(3) -0.001(3) -0.011(3) -0.025(3)
C9 0.090(5) 0.036(4) 0.049(4) -0.028(3) 0.045(4) -0.039(4)
C10 0.050(4) 0.019(3) 0.098(5) -0.025(3) 0.042(4) -0.017(3)
C11 0.035(3) 0.020(3) 0.038(3) -0.009(2) 0.005(2) -0.014(3)
C12 0.052(4) 0.029(3) 0.058(4) -0.003(3) -0.004(3) -0.013(3)
C13 0.039(3) 0.029(3) 0.044(3) -0.016(3) -0.024(2) 0.016(3)
C14 0.033(3) 0.022(3) 0.034(3) -0.006(2) -0.006(2) 0.006(3)
C15 0.027(3) 0.036(3) 0.020(3) -0.004(2) -0.005(2) 0.015(3)
C16 0.037(3) 0.028(3) 0.020(3) -0.003(2) 0.001(2) 0.004(3)
C17 0.057(4) 0.024(3) 0.022(3) -0.011(2) -0.016(2) 0.015(3)
C18 0.080(5) 0.030(3) 0.035(3) -0.006(3) -0.023(3) 0.024(3)
C19 0.018(2) 0.015(2) 0.022(2) -0.0028(19) 0.0016(18) -0.002(2)
C20 0.026(3) 0.015(3) 0.025(3) 0.001(2) 0.006(2) 0.003(2)
C21 0.033(3) 0.015(3) 0.026(3) -0.005(2) 0.009(2) -0.001(2)
C22 0.033(3) 0.017(3) 0.018(2) 0.000(2) 0.003(2) -0.006(2)
C23 0.013(2) 0.020(3) 0.031(3) 0.002(2) 0.0006(19) -0.001(2)
C24 0.020(2) 0.015(2) 0.023(2) -0.001(2) 0.0006(18) -0.003(2)
C25 0.022(2) 0.027(3) 0.026(3) -0.002(2) -0.002(2) 0.002(2)
C26 0.027(3) 0.030(3) 0.045(3) -0.003(3) 0.007(2) 0.002(3)
C27 0.036(3) 0.032(3) 0.029(3) -0.004(2) -0.002(2) -0.003(3)
p1 0.0202(7) 0.0173(7) 0.0307(7) -0.0023(5) -0.0050(5) -0.0005(6)
Y1 0.0135(2) 0.0139(2) 0.0351(3) -0.0031(2) -0.00097(17) -0.0006(2)

loop_
_atom_type_symbol
_atom_type_description
_atom_type_scat_dispersion_real
_atom_type_scat_dispersion_imag
_atom_type_scat_source
C C 0.0033 0.0016 'International Tables Vol C Tables 4.2.6.8 and 6.1.1.4'
H H 0.0000 0.0000 'International Tables Vol C Tables 4.2.6.8 and 6.1.1.4'
P P 0.1023 0.0942 'International Tables Vol C Tables 4.2.6.8 and 6.1.1.4'
Y Y -2.7962 3.5667 'International Tables Vol C Tables 4.2.6.8 and 6.1.1.4'

loop_
_geom_angle_atom_site_label_1
_geom_angle_atom_site_label_2
_geom_angle_atom_site_label_3
_geom_angle
_geom_angle_site_symmetry_1
_geom_angle_site_symmetry_3
C2 C1 C5 110.3(6) . .
C2 C1 Y1 74.6(3) . .
C5 C1 Y1 76.6(3) . .
C1 C2 C3 107.2(5) . .
C1 C2 Y1 75.5(3) . .
C3 C2 Y1 77.1(3) . .
C2 C3 Y1 72.8(3) . .
C4 C3 C2 108.0(6) . .
C4 C3 Y1 75.4(3) . .
C3 C4 C5 109.6(6) . .
C3 C4 Y1 75.1(3) . .
C5 C4 Y1 74.9(3) . .
C1 C5 C6 126.5(7) . .
C1 C5 Y1 73.1(3) . .
C4 C5 C1 104.9(6) . .
C4 C5 C6 128.6(6) . .
C4 C5 Y1 75.1(3) . .
C6 C5 Y1 116.5(4) . .
C8 C7 Y1 74.4(3) . .
C11 C7 C8 108.9(5) . .
C11 C7 Y1 73.8(3) . .
C7 C8 Y1 75.6(3) . .
C9 C8 C7 107.0(6) . .
C9 C8 Y1 73.3(3) . .
C8 C9 Y1 76.6(3) . .
C10 C9 C8 108.9(5) . .
C10 C9 Y1 76.2(4) . .
C9 C10 C11 109.2(6) . .
C9 C10 Y1 74.3(3) . .
C11 C10 Y1 74.8(3) . .
C7 C11 C10 106.0(5) . .
C7 C11 C12 127.7(5) . .
C7 C11 Y1 76.3(3) . .
C10 C11 C12 125.9(6) . .
C10 C11 Y1 74.6(3) . .
C12 C11 Y1 120.7(3) . .
C14 C13 C17 109.4(5) . .
C14 C13 Y1 74.1(3) . .
C17 C13 Y1 74.4(3) . .
C13 C14 Y1 76.3(3) . .
C15 C14 C13 107.8(5) . .
C15 C14 Y1 73.9(3) . .
C14 C15 C16 107.8(4) . .
C14 C15 Y1 76.2(3) . .
C16 C15 Y1 75.4(3) . .
C15 C16 Y1 74.3(3) . .
C17 C16 C15 109.0(5) . .
C17 C16 Y1 76.1(3) . .
C13 C17 C18 127.1(5) . .
C13 C17 Y1 75.6(3) . .
C16 C17 C13 105.9(5) . .
C16 C17 C18 126.8(6) . .
C16 C17 Y1 73.9(3) . .
C18 C17 Y1 119.5(3) . .
C20 C19 p1 119.8(3) . .
C24 C19 C20 119.9(4) . .
C24 C19 p1 120.1(3) . .
C19 C20 C26 121.5(4) . .
C21 C20 C19 119.3(4) . .
C21 C20 C26 119.2(4) . .
C20 C21 C22 122.2(4) . .
C21 C22 C27 121.7(4) . .
C23 C22 C21 117.4(4) . .
C23 C22 C27 120.9(4) . .
C22 C23 C24 122.8(4) . .
C19 C24 C23 118.4(4) . .
C19 C24 C25 122.2(4) . .
C23 C24 C25 119.4(4) . .
C19 p1 Y1 123.23(15) . .
C1 Y1 C7 146.49(18) . .
C1 Y1 C8 152.0(2) . .
C1 Y1 C14 94.1(2) . .
C1 Y1 C15 118.99(19) . .
C1 Y1 C16 108.22(18) . .
C2 Y1 C1 29.9(2) . .
C2 Y1 C7 121.4(2) . .
C2 Y1 C8 122.7(2) . .
C2 Y1 C10 76.1(2) . .
C2 Y1 C11 92.18(19) . .
C2 Y1 C14 123.6(2) . .
C2 Y1 C15 144.3(2) . .
C2 Y1 C16 121.89(18) . .
C7 Y1 C14 106.32(16) . .
C8 Y1 C7 29.98(14) . .
C8 Y1 C14 113.65(17) . .
C8 Y1 C16 93.67(16) . .
C9 Y1 C1 122.0(2) . .
C9 Y1 C2 93.5(2) . .
C9 Y1 C7 49.36(16) . .
C9 Y1 C8 30.10(18) . .
C9 Y1 C10 29.47(19) . .
C9 Y1 C11 50.01(17) . .
C9 Y1 C14 142.3(2) . .
C9 Y1 C15 118.80(18) . .
C9 Y1 C16 118.62(17) . .
C10 Y1 C1 105.8(2) . .
C10 Y1 C7 49.07(17) . .
C10 Y1 C8 49.1(2) . .
C10 Y1 C11 30.52(15) . .
C10 Y1 C14 154.87(16) . .
C10 Y1 C15 125.04(16) . .
C10 Y1 C16 108.38(16) . .
C11 Y1 C1 116.81(19) . .
C11 Y1 C7 29.94(15) . .
C11 Y1 C8 49.98(17) . .
C11 Y1 C14 125.72(16) . .
C11 Y1 C15 97.34(16) . .
C11 Y1 C16 77.87(16) . .
C15 Y1 C7 76.52(16) . .
C15 Y1 C8 88.73(17) . .
C15 Y1 C14 29.90(14) . .
C15 Y1 C16 30.27(14) . .
C16 Y1 C7 69.26(15) . .
C16 Y1 C14 49.41(16) . .

loop_
_geom_bond_atom_site_label_1
_geom_bond_atom_site_label_2
_geom_bond_distance
_geom_bond_site_symmetry_2
C1 C2 1.387(9) .
C1 C5 1.418(8) .
C1 Y1 2.692(5) .
C2 C3 1.407(9) .
C2 Y1 2.680(5) .
C3 C4 1.394(8) .
C3 Y1 2.736(5) .
C4 C5 1.417(8) .
C4 Y1 2.740(5) .
C5 C6 1.678(11) .
C5 Y1 2.738(5) .
C7 C8 1.402(7) .
C7 C11 1.397(7) .
C7 Y1 2.718(5) .
C8 C9 1.394(8) .
C8 Y1 2.703(5) .
C9 C10 1.360(9) .
C9 Y1 2.661(6) .
C10 C11 1.413(7) .
C10 Y1 2.684(6) .
C11 C12 1.488(7) .
C11 Y1 2.686(5) .
C13 C14 1.398(7) .
C13 C17 1.418(8) .
C13 Y1 2.749(5) .
C14 C15 1.397(7) .
C14 Y1 2.722(5) .
C15 C16 1.410(7) .
C15 Y1 2.694(4) .
C16 C17 1.410(7) .
C16 Y1 2.707(5) .
C17 C18 1.494(7) .
C17 Y1 2.734(5) .
C19 C20 1.407(6) .
C19 C24 1.397(6) .
C19 p1 1.831(4) .
C20 C21 1.384(6) .
C20 C26 1.507(6) .
C21 C22 1.389(6) .
C22 C23 1.381(6) .
C22 C27 1.502(6) .
C23 C24 1.399(6) .
C24 C25 1.514(6) .
p1 Y1 3.0103(14) .

loop_
_geom_torsion_atom_site_label_1
_geom_torsion_atom_site_label_2
_geom_torsion_atom_site_label_3
_geom_torsion_atom_site_label_4
_geom_torsion
_geom_torsion_site_symmetry_1
_geom_torsion_site_symmetry_2
_geom_torsion_site_symmetry_3
_geom_torsion_site_symmetry_4
C1 C2 C3 C4 2.4(6) . . . .
C1 C2 C3 Y1 70.2(4) . . . .
C2 C1 C5 C4 1.3(6) . . . .
C2 C1 C5 C6 -178.5(6) . . . .
C2 C1 C5 Y1 -67.7(4) . . . .
C2 C3 C4 C5 -1.6(6) . . . .
C2 C3 C4 Y1 66.0(4) . . . .
C3 C4 C5 C1 0.2(6) . . . .
C3 C4 C5 C6 -180.0(6) . . . .
C3 C4 C5 Y1 67.8(4) . . . .
C5 C1 C2 C3 -2.3(6) . . . .
C5 C1 C2 Y1 69.0(4) . . . .
C7 C8 C9 C10 -1.4(6) . . . .
C7 C8 C9 Y1 68.7(3) . . . .
C8 C7 C11 C10 2.6(6) . . . .
C8 C7 C11 C12 174.9(5) . . . .
C8 C7 C11 Y1 -66.7(3) . . . .
C8 C9 C10 C11 3.0(7) . . . .
C8 C9 C10 Y1 70.4(4) . . . .
C9 C10 C11 C7 -3.5(6) . . . .
C9 C10 C11 C12 -175.9(5) . . . .
C9 C10 C11 Y1 67.0(4) . . . .
C11 C7 C8 C9 -0.8(6) . . . .
C11 C7 C8 Y1 66.3(3) . . . .
C13 C14 C15 C16 0.0(5) . . . .
C13 C14 C15 Y1 69.4(3) . . . .
C14 C13 C17 C16 1.8(6) . . . .
C14 C13 C17 C18 177.3(5) . . . .
C14 C13 C17 Y1 -66.5(4) . . . .
C14 C15 C16 C17 1.1(5) . . . .
C14 C15 C16 Y1 69.9(3) . . . .
C15 C16 C17 C13 -1.7(5) . . . .
C15 C16 C17 C18 -177.3(5) . . . .
C15 C16 C17 Y1 67.7(3) . . . .
C17 C13 C14 C15 -1.1(6) . . . .
C17 C13 C14 Y1 66.7(4) . . . .
C19 C20 C21 C22 1.5(7) . . . .
C20 C19 C24 C23 -1.3(7) . . . .
C20 C19 C24 C25 178.0(4) . . . .
C20 C19 p1 Y1 82.0(4) . . . .
C20 C21 C22 C23 -2.5(7) . . . .
C20 C21 C22 C27 178.1(5) . . . .
C21 C22 C23 C24 1.5(7) . . . .
C22 C23 C24 C19 0.3(7) . . . .
C22 C23 C24 C25 -179.1(4) . . . .
C24 C19 C20 C21 0.4(7) . . . .
C24 C19 C20 C26 -178.8(5) . . . .
C24 C19 p1 Y1 -92.1(4) . . . .
C26 C20 C21 C22 -179.2(5) . . . .
C27 C22 C23 C24 -179.0(5) . . . .
p1 C19 C20 C21 -173.7(4) . . . .
p1 C19 C20 C26 7.1(6) . . . .
p1 C19 C24 C23 172.8(4) . . . .
p1 C19 C24 C25 -7.9(6) . . . .
Y1 C1 C2 C3 -71.3(4) . . . .
Y1 C1 C5 C4 69.0(3) . . . .
Y1 C1 C5 C6 -110.8(6) . . . .
Y1 C2 C3 C4 -67.8(4) . . . .
Y1 C3 C4 C5 -67.7(4) . . . .
Y1 C4 C5 C1 -67.5(3) . . . .
Y1 C4 C5 C6 112.3(6) . . . .
Y1 C7 C8 C9 -67.1(4) . . . .
Y1 C7 C11 C10 69.3(4) . . . .
Y1 C7 C11 C12 -118.4(5) . . . .
Y1 C8 C9 C10 -70.1(4) . . . .
Y1 C9 C10 C11 -67.3(4) . . . .
Y1 C10 C11 C7 -70.5(3) . . . .
Y1 C10 C11 C12 117.0(5) . . . .
Y1 C13 C14 C15 -67.8(3) . . . .
Y1 C13 C17 C16 68.2(3) . . . .
Y1 C13 C17 C18 -116.3(5) . . . .
Y1 C14 C15 C16 -69.4(3) . . . .
Y1 C15 C16 C17 -68.8(3) . . . .
Y1 C16 C17 C13 -69.4(4) . . . .
Y1 C16 C17 C18 115.1(5) . . . .
